data_7703042
loop_
_publ_author_name
'Chupina, Anastasia V.'
'Shayapov, Vladimir'
'Novikov, Alexander S.'
'Volchek, Victoria V.'
'Benassi, Enrico'
'Abramov, Pavel A.'
'Sokolov, Maxim N.'

_publ_section_title
;
 [{AgL}<sub>2</sub>Mo<sub>8</sub>O<sub>26</sub>]<sup>n-</sup> complexes: a
 combined experimental and theoretical study.
;
_journal_issue 5
_journal_name_full 'Dalton transactions (Cambridge, England : 2003)'
_journal_page_first 1522
_journal_page_last 1530
_journal_paper_doi 10.1039/c9dt04043a
_journal_volume 49
_journal_year 2020
_chemical_formula_sum 'C48 H94 Ag2 Br2 Mo8 N6 O28'
_chemical_formula_weight 2346.37
_space_group_crystal_system monoclinic
_space_group_IT_number 14
_space_group_name_Hall '-P 2ybc'
_space_group_name_H-M_alt 'P 1 21/c 1'
_atom_sites_solution_hydrogens geom
_atom_sites_solution_primary direct
_atom_sites_solution_secondary difmap
_audit_creation_method SHELXL-2017/1
_audit_update_record
;
2019-10-15 deposited with the CCDC.	2019-12-26 downloaded from the CCDC.
;
_cell_angle_alpha 90
_cell_angle_beta 116.826(12)
_cell_angle_gamma 90
_cell_formula_units_Z 2
_cell_length_a 13.8102(16)
_cell_length_b 19.3590(7)
_cell_length_c 15.2005(11)
_cell_measurement_reflns_used 6094
_cell_measurement_temperature 130(2)
_cell_measurement_theta_max 29.1750
_cell_measurement_theta_min 2.6480
_cell_volume 3626.5(6)
_computing_cell_refinement 'CrysAlisPro 1.171.38.41 (Rigaku OD, 2015)'
_computing_data_collection 'CrysAlisPro 1.171.38.41 (Rigaku OD, 2015)'
_computing_data_reduction 'CrysAlisPro 1.171.38.41 (Rigaku OD, 2015)'
_computing_molecular_graphics 'ShelXle (H\"ubschle, 2011)'
_computing_publication_material 'CIFTAB-2014 (Sheldrick, 2014)'
_computing_structure_refinement 'SHELXL-2014 (Sheldrick, 2014)'
_computing_structure_solution 'SHELXS-2014 (Sheldrick, 2014)'
_diffrn_ambient_temperature 130(2)
_diffrn_detector 'CCD plate'
_diffrn_detector_area_resol_mean 10.6168
_diffrn_detector_type AtlasS2
_diffrn_measured_fraction_theta_full 0.989
_diffrn_measured_fraction_theta_max 0.849
_diffrn_measurement_device 'four-circle diffractometer'
_diffrn_measurement_device_type 'New Xcalibur, AtlasS2'
_diffrn_measurement_method '\w scans'
_diffrn_radiation_monochromator graphite
_diffrn_radiation_probe x-ray
_diffrn_radiation_source 'fine-focus sealed tube'
_diffrn_radiation_type MoK\a
_diffrn_radiation_wavelength 0.71073
_diffrn_reflns_av_R_equivalents 0.0536
_diffrn_reflns_av_unetI/netI 0.0854
_diffrn_reflns_Laue_measured_fraction_full 0.989
_diffrn_reflns_Laue_measured_fraction_max 0.849
_diffrn_reflns_limit_h_max 19
_diffrn_reflns_limit_h_min -18
_diffrn_reflns_limit_k_max 24
_diffrn_reflns_limit_k_min -25
_diffrn_reflns_limit_l_max 19
_diffrn_reflns_limit_l_min -20
_diffrn_reflns_number 21463
_diffrn_reflns_point_group_measured_fraction_full 0.989
_diffrn_reflns_point_group_measured_fraction_max 0.849
_diffrn_reflns_theta_full 25.500
_diffrn_reflns_theta_max 29.601
_diffrn_reflns_theta_min 1.833
_diffrn_source 'sealed X-ray tube'
_exptl_absorpt_coefficient_mu 3.042
_exptl_absorpt_correction_T_max 1.00000
_exptl_absorpt_correction_T_min 0.80573
_exptl_absorpt_correction_type multi-scan
_exptl_absorpt_process_details
;
CrysAlisPro 1.171.38.41 (Rigaku Oxford Diffraction, 2015)
Empirical absorption correction using spherical harmonics,
implemented in SCALE3 ABSPACK scaling algorithm.
;
_exptl_crystal_colour colorless
_exptl_crystal_density_diffrn 2.149
_exptl_crystal_description block
_exptl_crystal_F_000 2296
_exptl_crystal_size_max 0.400
_exptl_crystal_size_mid 0.300
_exptl_crystal_size_min 0.080
_refine_diff_density_max 0.931
_refine_diff_density_min -0.832
_refine_diff_density_rms 0.184
_refine_ls_extinction_method none
_refine_ls_goodness_of_fit_ref 1.021
_refine_ls_hydrogen_treatment constr
_refine_ls_matrix_type full
_refine_ls_number_parameters 424
_refine_ls_number_reflns 8647
_refine_ls_number_restraints 0
_refine_ls_restrained_S_all 1.021
_refine_ls_R_factor_all 0.0789
_refine_ls_R_factor_gt 0.0438
_refine_ls_shift/su_max 0.001
_refine_ls_shift/su_mean 0.000
_refine_ls_structure_factor_coef Fsqd
_refine_ls_weighting_details 'w=1/[\s^2^(Fo^2^)+(0.0213P)^2^] where P=(Fo^2^+2Fc^2^)/3'
_refine_ls_weighting_scheme calc
_refine_ls_wR_factor_gt 0.0713
_refine_ls_wR_factor_ref 0.0824
_reflns_Friedel_coverage 0.000
_reflns_number_gt 6075
_reflns_number_total 8647
_reflns_threshold_expression >2\s(I)
_cod_data_source_file c9dt04043a2.cif
_cod_data_source_block 6
_cod_depositor_comments 'Adding full bibliography for 7703041--7703051.cif.'
_cod_original_sg_symbol_H-M 'P 21/c'
_cod_database_code 7703042
_shelx_shelxl_version_number 2017/1
_shelx_space_group_comment
;
The symmetry employed for this shelxl refinement is uniquely defined
by the following loop, which should always be used as a source of
symmetry information in preference to the above space-group names.
They are only intended as comments.
;
_shelx_estimated_absorpt_t_min 0.376
_shelx_estimated_absorpt_t_max 0.793

loop_
_space_group_symop_operation_xyz
'x, y, z'
'-x, y+1/2, -z+1/2'
'-x, -y, -z'
'x, -y-1/2, z-1/2'

loop_
_atom_site_label
_atom_site_type_symbol
_atom_site_fract_x
_atom_site_fract_y
_atom_site_fract_z
_atom_site_U_iso_or_equiv
_atom_site_adp_type
_atom_site_occupancy
_atom_site_site_symmetry_order
_atom_site_calc_flag
_atom_site_refinement_flags_posn
_atom_site_refinement_flags_adp
C1 C 0.5462(4) 0.7796(3) 0.3579(4) 0.0171(12) Uani 1 1 d . .
H1A H 0.523664 0.731120 0.358705 0.021 Uiso 1 1 calc R U
H1B H 0.548203 0.802919 0.416632 0.021 Uiso 1 1 calc R U
Br1 Br 1.04000(4) 0.32783(3) 1.17506(4) 0.03281(16) Uani 1 1 d . .
C2 C 0.4615(4) 0.8147(3) 0.2663(4) 0.0224(13) Uani 1 1 d . .
H2A H 0.452709 0.788408 0.207289 0.027 Uiso 1 1 calc R U
H2B H 0.486598 0.861752 0.261443 0.027 Uiso 1 1 calc R U
C3 C 0.3526(4) 0.8192(3) 0.2685(4) 0.0210(13) Uani 1 1 d . .
H3A H 0.296650 0.833666 0.202592 0.025 Uiso 1 1 calc R U
H3B H 0.332617 0.772695 0.281986 0.025 Uiso 1 1 calc R U
C4 C 0.3517(5) 0.8692(3) 0.3449(5) 0.0456(18) Uani 1 1 d . .
H4A H 0.279447 0.869574 0.342297 0.068 Uiso 1 1 calc R U
H4B H 0.405495 0.854665 0.410706 0.068 Uiso 1 1 calc R U
H4C H 0.369488 0.915705 0.331223 0.068 Uiso 1 1 calc R U
C5 C 0.6607(4) 0.7437(3) 0.2775(3) 0.0177(12) Uani 1 1 d . .
H5A H 0.617336 0.771539 0.217924 0.021 Uiso 1 1 calc R U
H5B H 0.736355 0.743019 0.286573 0.021 Uiso 1 1 calc R U
C6 C 0.6179(4) 0.6709(3) 0.2591(4) 0.0223(13) Uani 1 1 d . .
H6A H 0.541866 0.670801 0.248941 0.027 Uiso 1 1 calc R U
H6B H 0.661368 0.642166 0.317673 0.027 Uiso 1 1 calc R U
C7 C 0.6228(4) 0.6401(3) 0.1693(4) 0.0250(13) Uani 1 1 d . .
H7A H 0.583151 0.670643 0.111834 0.030 Uiso 1 1 calc R U
H7B H 0.699372 0.637979 0.181300 0.030 Uiso 1 1 calc R U
C8 C 0.5746(5) 0.5691(3) 0.1457(5) 0.0443(18) Uani 1 1 d . .
H8A H 0.579536 0.551392 0.087470 0.067 Uiso 1 1 calc R U
H8B H 0.614533 0.538436 0.201854 0.067 Uiso 1 1 calc R U
H8C H 0.498318 0.571098 0.132390 0.067 Uiso 1 1 calc R U
C9 C 0.7321(4) 0.7426(3) 0.4606(3) 0.0169(12) Uani 1 1 d . .
H9A H 0.710974 0.693311 0.453369 0.020 Uiso 1 1 calc R U
H9B H 0.718585 0.761965 0.514367 0.020 Uiso 1 1 calc R U
C10 C 0.8535(4) 0.7471(3) 0.4912(4) 0.0243(13) Uani 1 1 d . .
H10A H 0.866661 0.737195 0.433649 0.029 Uiso 1 1 calc R U
H10B H 0.879489 0.794541 0.514234 0.029 Uiso 1 1 calc R U
C11 C 0.9155(4) 0.6964(3) 0.5724(4) 0.0290(15) Uani 1 1 d . .
H11A H 0.892983 0.648940 0.547196 0.035 Uiso 1 1 calc R U
H11B H 0.896656 0.703913 0.627221 0.035 Uiso 1 1 calc R U
C12 C 1.0377(4) 0.7027(3) 0.6115(4) 0.0341(16) Uani 1 1 d . .
H12A H 1.073890 0.668676 0.663924 0.051 Uiso 1 1 calc R U
H12B H 1.057093 0.694317 0.557879 0.051 Uiso 1 1 calc R U
H12C H 1.060767 0.749311 0.637934 0.051 Uiso 1 1 calc R U
C13 C 0.6984(4) 0.8528(2) 0.3661(3) 0.0143(11) Uani 1 1 d . .
H13A H 0.653077 0.873960 0.300944 0.017 Uiso 1 1 calc R U
H13B H 0.773954 0.851100 0.374933 0.017 Uiso 1 1 calc R U
C14 C 0.6951(4) 0.8987(3) 0.4452(4) 0.0218(13) Uani 1 1 d . .
H14A H 0.730567 0.874760 0.509664 0.026 Uiso 1 1 calc R U
H14B H 0.618616 0.907658 0.430314 0.026 Uiso 1 1 calc R U
C15 C 0.7525(4) 0.9670(3) 0.4514(4) 0.0249(13) Uani 1 1 d . .
H15A H 0.830453 0.958376 0.472212 0.030 Uiso 1 1 calc R U
H15B H 0.721181 0.989053 0.385617 0.030 Uiso 1 1 calc R U
C16 C 0.7401(4) 1.0148(3) 0.5246(4) 0.0305(15) Uani 1 1 d . .
H16A H 0.777392 1.058515 0.527818 0.046 Uiso 1 1 calc R U
H16B H 0.662900 1.023766 0.503443 0.046 Uiso 1 1 calc R U
H16C H 0.771987 0.993141 0.589891 0.046 Uiso 1 1 calc R U
C17 C 0.7315(4) 0.3298(3) 0.8844(4) 0.0258(14) Uani 1 1 d . .
H17A H 0.666142 0.332798 0.824731 0.031 Uiso 1 1 calc R U
C18 C 0.7298(4) 0.2921(3) 0.9599(4) 0.0301(15) Uani 1 1 d . .
H18A H 0.665732 0.268806 0.951766 0.036 Uiso 1 1 calc R U
C19 C 0.8225(4) 0.2888(3) 1.0475(4) 0.0284(14) Uani 1 1 d . .
H19A H 0.824882 0.262354 1.101135 0.034 Uiso 1 1 calc R U
C20 C 0.9079(4) 0.3606(3) 0.9753(4) 0.0216(13) Uani 1 1 d . .
H20A H 0.970564 0.384642 0.981362 0.026 Uiso 1 1 calc R U
C21 C 1.0560(4) 0.3916(3) 0.7786(5) 0.0361(17) Uani 1 1 d . .
H21A H 1.069591 0.344652 0.769747 0.043 Uiso 1 1 calc R U
C22 C 1.0938(5) 0.4151(4) 0.6426(5) 0.049(2) Uani 1 1 d . .
H22A H 1.102239 0.455616 0.608014 0.074 Uiso 1 1 calc R U
H22B H 1.161064 0.388071 0.669677 0.074 Uiso 1 1 calc R U
H22C H 1.033905 0.386495 0.596291 0.074 Uiso 1 1 calc R U
C23 C 1.0441(5) 0.5091(3) 0.7260(5) 0.049(2) Uani 1 1 d . .
H23A H 1.059975 0.535661 0.679201 0.074 Uiso 1 1 calc R U
H23B H 0.966811 0.513324 0.708602 0.074 Uiso 1 1 calc R U
H23C H 1.087523 0.526978 0.792785 0.074 Uiso 1 1 calc R U
C24 C 0.9121(4) 0.3249(3) 1.0557(4) 0.0215(13) Uani 1 1 d . .
N1 N 0.8173(3) 0.3623(2) 0.8887(3) 0.0198(10) Uani 1 1 d . .
N3 N 0.6595(3) 0.7797(2) 0.3657(3) 0.0148(9) Uani 1 1 d . .
N4 N 1.0704(3) 0.4374(3) 0.7223(4) 0.0293(12) Uani 1 1 d . .
O1 O 0.8303(3) 0.44290(18) 0.4399(2) 0.0218(9) Uani 1 1 d . .
O2 O 0.7641(2) 0.54584(17) 0.5353(2) 0.0158(8) Uani 1 1 d . .
O3 O 0.7292(2) 0.65897(17) 0.6342(2) 0.0176(8) Uani 1 1 d . .
O4 O 0.7728(2) 0.53441(17) 0.7220(2) 0.0167(8) Uani 1 1 d . .
O5 O 0.6559(2) 0.37308(16) 0.4528(2) 0.0156(8) Uani 1 1 d . .
O6 O 0.8323(2) 0.41728(17) 0.6153(2) 0.0195(9) Uani 1 1 d . .
O7 O 0.6025(2) 0.47385(15) 0.5431(2) 0.0119(7) Uani 1 1 d . .
O8 O 0.5579(2) 0.57692(16) 0.6263(2) 0.0119(7) Uani 1 1 d . .
O9 O 0.3866(2) 0.50448(16) 0.6285(2) 0.0149(8) Uani 1 1 d . .
O10 O 0.4456(2) 0.39863(16) 0.5398(2) 0.0124(7) Uani 1 1 d . .
O11 O 0.5900(2) 0.44972(17) 0.7257(2) 0.0155(8) Uani 1 1 d . .
O12 O 0.4989(2) 0.28474(16) 0.4540(2) 0.0174(8) Uani 1 1 d . .
O13 O 0.6485(2) 0.33597(17) 0.6265(2) 0.0189(8) Uani 1 1 d . .
O14 O 1.0262(3) 0.4042(2) 0.8424(3) 0.0457(12) Uani 1 1 d . .
Mo1 Mo 0.69478(3) 0.57417(2) 0.61222(3) 0.01295(11) Uani 1 1 d . .
Mo2 Mo 0.75330(3) 0.44974(2) 0.49945(3) 0.01489(11) Uani 1 1 d . .
Mo3 Mo 0.56079(3) 0.35935(2) 0.50957(3) 0.01317(11) Uani 1 1 d . .
Mo4 Mo 0.50293(3) 0.48326(2) 0.61625(3) 0.01158(10) Uani 1 1 d . .
Ag1 Ag 0.81247(3) 0.41432(2) 0.75792(3) 0.02761(12) Uani 1 1 d . .

loop_
_atom_site_aniso_label
_atom_site_aniso_U_11
_atom_site_aniso_U_22
_atom_site_aniso_U_33
_atom_site_aniso_U_23
_atom_site_aniso_U_13
_atom_site_aniso_U_12
C1 0.020(3) 0.018(3) 0.019(3) 0.000(2) 0.013(2) -0.001(2)
Br1 0.0280(3) 0.0509(4) 0.0151(3) 0.0006(3) 0.0058(2) 0.0080(3)
C2 0.021(3) 0.030(3) 0.016(3) 0.002(2) 0.008(2) 0.001(2)
C3 0.018(3) 0.021(3) 0.025(3) 0.008(2) 0.011(2) 0.004(2)
C4 0.037(4) 0.051(5) 0.053(4) -0.009(4) 0.024(3) 0.003(3)
C5 0.020(3) 0.024(3) 0.012(2) 0.001(2) 0.010(2) 0.000(2)
C6 0.025(3) 0.023(3) 0.021(3) -0.005(2) 0.012(2) -0.002(2)
C7 0.024(3) 0.025(3) 0.023(3) 0.001(2) 0.008(2) 0.005(2)
C8 0.061(4) 0.036(4) 0.047(4) -0.015(3) 0.034(4) -0.012(3)
C9 0.022(3) 0.016(3) 0.011(2) 0.004(2) 0.006(2) -0.002(2)
C10 0.024(3) 0.033(4) 0.019(3) 0.008(3) 0.012(2) 0.002(2)
C11 0.021(3) 0.038(4) 0.026(3) 0.010(3) 0.009(3) 0.001(2)
C12 0.026(3) 0.035(4) 0.041(4) 0.021(3) 0.015(3) 0.002(3)
C13 0.018(2) 0.011(3) 0.015(2) 0.004(2) 0.008(2) -0.001(2)
C14 0.026(3) 0.018(3) 0.021(3) 0.001(2) 0.011(2) -0.002(2)
C15 0.027(3) 0.020(3) 0.026(3) -0.001(2) 0.011(3) -0.005(2)
C16 0.038(3) 0.020(3) 0.030(3) 0.002(3) 0.013(3) -0.003(3)
C17 0.024(3) 0.024(3) 0.023(3) 0.001(3) 0.005(3) -0.006(2)
C18 0.029(3) 0.028(4) 0.030(3) 0.000(3) 0.010(3) -0.012(3)
C19 0.038(3) 0.025(3) 0.024(3) 0.004(3) 0.016(3) 0.001(3)
C20 0.023(3) 0.021(3) 0.020(3) -0.001(2) 0.009(2) 0.000(2)
C21 0.022(3) 0.038(4) 0.034(4) 0.007(3) 0.000(3) -0.002(3)
C22 0.033(4) 0.075(6) 0.036(4) 0.011(4) 0.011(3) 0.005(3)
C23 0.033(3) 0.034(4) 0.054(4) 0.008(3) -0.004(3) -0.007(3)
C24 0.024(3) 0.025(3) 0.016(3) -0.003(2) 0.009(2) 0.006(2)
N1 0.022(2) 0.018(3) 0.019(2) -0.0002(19) 0.009(2) 0.0041(18)
N3 0.018(2) 0.015(2) 0.011(2) 0.0008(18) 0.0059(18) -0.0017(17)
N4 0.018(2) 0.032(3) 0.031(3) 0.006(2) 0.005(2) 0.002(2)
O1 0.0208(18) 0.025(2) 0.025(2) -0.0021(17) 0.0147(16) 0.0009(15)
O2 0.0155(17) 0.017(2) 0.0172(18) -0.0030(15) 0.0094(15) -0.0044(14)
O3 0.0215(18) 0.014(2) 0.0205(19) -0.0017(15) 0.0123(16) -0.0034(14)
O4 0.0156(17) 0.018(2) 0.0125(17) 0.0015(15) 0.0030(14) -0.0020(14)
O5 0.0121(16) 0.0152(19) 0.0178(18) -0.0024(15) 0.0051(15) 0.0017(13)
O6 0.0138(17) 0.021(2) 0.0189(19) -0.0012(16) 0.0034(15) 0.0005(14)
O7 0.0131(16) 0.0101(18) 0.0100(16) -0.0021(14) 0.0030(14) -0.0012(13)
O8 0.0149(16) 0.0138(19) 0.0088(16) -0.0046(14) 0.0069(14) -0.0032(13)
O9 0.0211(18) 0.016(2) 0.0117(17) 0.0009(14) 0.0113(15) 0.0000(14)
O10 0.0154(16) 0.0147(19) 0.0091(16) -0.0021(14) 0.0073(14) -0.0034(13)
O11 0.0176(17) 0.017(2) 0.0112(17) -0.0011(14) 0.0062(14) -0.0026(14)
O12 0.0204(17) 0.0135(19) 0.0186(18) -0.0010(15) 0.0091(15) -0.0013(14)
O13 0.0180(17) 0.017(2) 0.0216(19) 0.0022(15) 0.0089(15) 0.0009(14)
O14 0.030(2) 0.072(4) 0.030(3) 0.006(2) 0.008(2) -0.002(2)
Mo1 0.0125(2) 0.0141(2) 0.0112(2) -0.00143(18) 0.00444(17) -0.00256(17)
Mo2 0.0132(2) 0.0176(3) 0.0139(2) -0.00085(18) 0.00619(18) -0.00030(17)
Mo3 0.0154(2) 0.0107(2) 0.0125(2) 0.00013(17) 0.00559(18) 0.00016(17)
Mo4 0.0133(2) 0.0125(2) 0.0087(2) -0.00005(17) 0.00470(17) -0.00117(17)
Ag1 0.0286(2) 0.0336(3) 0.0188(2) 0.00937(19) 0.00908(18) 0.00458(19)

loop_
_atom_type_symbol
_atom_type_description
_atom_type_scat_dispersion_real
_atom_type_scat_dispersion_imag
_atom_type_scat_source
C C 0.0033 0.0016 'International Tables Vol C Tables 4.2.6.8 and 6.1.1.4'
H H 0.0000 0.0000 'International Tables Vol C Tables 4.2.6.8 and 6.1.1.4'
N N 0.0061 0.0033 'International Tables Vol C Tables 4.2.6.8 and 6.1.1.4'
O O 0.0106 0.0060 'International Tables Vol C Tables 4.2.6.8 and 6.1.1.4'
Mo Mo -1.6832 0.6857 'International Tables Vol C Tables 4.2.6.8 and 6.1.1.4'
Ag Ag -0.8971 1.1015 'International Tables Vol C Tables 4.2.6.8 and 6.1.1.4'
Br Br -0.2901 2.4595 'International Tables Vol C Tables 4.2.6.8 and 6.1.1.4'

loop_
_geom_angle_atom_site_label_1
_geom_angle_atom_site_label_2
_geom_angle_atom_site_label_3
_geom_angle
_geom_angle_site_symmetry_1
_geom_angle_site_symmetry_3
C2 C1 N3 114.4(4) . .
C2 C1 H1A 108.7 . .
N3 C1 H1A 108.7 . .
C2 C1 H1B 108.7 . .
N3 C1 H1B 108.7 . .
H1A C1 H1B 107.6 . .
C1 C2 C3 111.5(4) . .
C1 C2 H2A 109.3 . .
C3 C2 H2A 109.3 . .
C1 C2 H2B 109.3 . .
C3 C2 H2B 109.3 . .
H2A C2 H2B 108.0 . .
C4 C3 C2 113.8(4) . .
C4 C3 H3A 108.8 . .
C2 C3 H3A 108.8 . .
C4 C3 H3B 108.8 . .
C2 C3 H3B 108.8 . .
H3A C3 H3B 107.7 . .
C3 C4 H4A 109.5 . .
C3 C4 H4B 109.5 . .
H4A C4 H4B 109.5 . .
C3 C4 H4C 109.5 . .
H4A C4 H4C 109.5 . .
H4B C4 H4C 109.5 . .
C6 C5 N3 115.7(4) . .
C6 C5 H5A 108.3 . .
N3 C5 H5A 108.3 . .
C6 C5 H5B 108.3 . .
N3 C5 H5B 108.3 . .
H5A C5 H5B 107.4 . .
C5 C6 C7 111.2(5) . .
C5 C6 H6A 109.4 . .
C7 C6 H6A 109.4 . .
C5 C6 H6B 109.4 . .
C7 C6 H6B 109.4 . .
H6A C6 H6B 108.0 . .
C8 C7 C6 112.4(5) . .
C8 C7 H7A 109.1 . .
C6 C7 H7A 109.1 . .
C8 C7 H7B 109.1 . .
C6 C7 H7B 109.1 . .
H7A C7 H7B 107.9 . .
C7 C8 H8A 109.5 . .
C7 C8 H8B 109.5 . .
H8A C8 H8B 109.5 . .
C7 C8 H8C 109.5 . .
H8A C8 H8C 109.5 . .
H8B C8 H8C 109.5 . .
N3 C9 C10 115.3(4) . .
N3 C9 H9A 108.5 . .
C10 C9 H9A 108.5 . .
N3 C9 H9B 108.5 . .
C10 C9 H9B 108.5 . .
H9A C9 H9B 107.5 . .
C11 C10 C9 110.7(4) . .
C11 C10 H10A 109.5 . .
C9 C10 H10A 109.5 . .
C11 C10 H10B 109.5 . .
C9 C10 H10B 109.5 . .
H10A C10 H10B 108.1 . .
C10 C11 C12 112.9(5) . .
C10 C11 H11A 109.0 . .
C12 C11 H11A 109.0 . .
C10 C11 H11B 109.0 . .
C12 C11 H11B 109.0 . .
H11A C11 H11B 107.8 . .
C11 C12 H12A 109.5 . .
C11 C12 H12B 109.5 . .
H12A C12 H12B 109.5 . .
C11 C12 H12C 109.5 . .
H12A C12 H12C 109.5 . .
H12B C12 H12C 109.5 . .
N3 C13 C14 114.4(4) . .
N3 C13 H13A 108.7 . .
C14 C13 H13A 108.7 . .
N3 C13 H13B 108.7 . .
C14 C13 H13B 108.7 . .
H13A C13 H13B 107.6 . .
C13 C14 C15 110.9(5) . .
C13 C14 H14A 109.5 . .
C15 C14 H14A 109.5 . .
C13 C14 H14B 109.5 . .
C15 C14 H14B 109.5 . .
H14A C14 H14B 108.1 . .
C16 C15 C14 110.4(5) . .
C16 C15 H15A 109.6 . .
C14 C15 H15A 109.6 . .
C16 C15 H15B 109.6 . .
C14 C15 H15B 109.6 . .
H15A C15 H15B 108.1 . .
C15 C16 H16A 109.5 . .
C15 C16 H16B 109.5 . .
H16A C16 H16B 109.5 . .
C15 C16 H16C 109.5 . .
H16A C16 H16C 109.5 . .
H16B C16 H16C 109.5 . .
N1 C17 C18 124.7(5) . .
N1 C17 H17A 117.7 . .
C18 C17 H17A 117.7 . .
C17 C18 C19 118.5(5) . .
C17 C18 H18A 120.7 . .
C19 C18 H18A 120.7 . .
C18 C19 C24 118.1(5) . .
C18 C19 H19A 121.0 . .
C24 C19 H19A 121.0 . .
N1 C20 C24 121.7(5) . .
N1 C20 H20A 119.1 . .
C24 C20 H20A 119.1 . .
O14 C21 N4 125.6(7) . .
O14 C21 H21A 117.2 . .
N4 C21 H21A 117.2 . .
N4 C22 H22A 109.5 . .
N4 C22 H22B 109.5 . .
H22A C22 H22B 109.5 . .
N4 C22 H22C 109.5 . .
H22A C22 H22C 109.5 . .
H22B C22 H22C 109.5 . .
N4 C23 H23A 109.5 . .
N4 C23 H23B 109.5 . .
H23A C23 H23B 109.5 . .
N4 C23 H23C 109.5 . .
H23A C23 H23C 109.5 . .
H23B C23 H23C 109.5 . .
C19 C24 C20 119.8(5) . .
C19 C24 Br1 121.2(4) . .
C20 C24 Br1 119.0(4) . .
C17 N1 C20 117.1(5) . .
C17 N1 Ag1 120.9(3) . .
C20 N1 Ag1 122.0(4) . .
C13 N3 C9 111.0(3) . .
C13 N3 C1 110.8(4) . .
C9 N3 C1 106.9(4) . .
C13 N3 C5 106.7(4) . .
C9 N3 C5 110.9(4) . .
C1 N3 C5 110.6(3) . .
C21 N4 C23 120.7(6) . .
C21 N4 C22 120.0(6) . .
C23 N4 C22 118.3(5) . .
Mo1 O2 Mo2 117.24(17) . .
Mo1 O4 Ag1 129.74(16) . .
Mo3 O5 Mo2 117.28(17) . .
Mo2 O6 Ag1 133.10(18) . .
Mo4 O7 Mo3 92.42(12) . .
Mo4 O7 Mo1 92.54(12) . .
Mo3 O7 Mo1 162.03(14) . .
Mo4 O7 Mo4 105.22(12) . 3_666
Mo3 O7 Mo4 97.83(11) . 3_666
Mo1 O7 Mo4 97.51(11) . 3_666
Mo4 O7 Mo2 165.05(14) . .
Mo3 O7 Mo2 85.19(10) . .
Mo1 O7 Mo2 85.57(10) . .
Mo4 O7 Mo2 89.72(11) 3_666 .
Mo4 O8 Mo1 108.76(15) . .
Mo4 O8 Mo3 109.33(12) . 3_666
Mo1 O8 Mo3 103.94(14) . 3_666
Mo4 O9 Mo2 118.68(17) . 3_666
Mo4 O10 Mo3 107.73(14) . .
Mo4 O10 Mo1 109.59(14) . 3_666
Mo3 O10 Mo1 104.63(14) . 3_666
O3 Mo1 O4 104.26(15) . .
O3 Mo1 O2 103.07(15) . .
O4 Mo1 O2 101.59(15) . .
O3 Mo1 O8 98.49(14) . .
O4 Mo1 O8 96.76(14) . .
O2 Mo1 O8 147.10(12) . .
O3 Mo1 O7 162.43(12) . .
O4 Mo1 O7 92.34(13) . .
O2 Mo1 O7 78.69(13) . .
O8 Mo1 O7 73.46(12) . .
O3 Mo1 O10 90.59(13) . 3_666
O4 Mo1 O10 162.82(13) . 3_666
O2 Mo1 O10 82.99(12) . 3_666
O8 Mo1 O10 72.15(12) . 3_666
O7 Mo1 O10 72.16(10) . 3_666
O3 Mo1 Mo4 133.40(12) . .
O4 Mo1 Mo4 84.04(11) . .
O2 Mo1 Mo4 120.32(9) . .
O8 Mo1 Mo4 35.08(9) . .
O7 Mo1 Mo4 41.64(8) . .
O10 Mo1 Mo4 79.43(8) 3_666 .
O1 Mo2 O6 105.03(16) . .
O1 Mo2 O5 104.42(15) . .
O6 Mo2 O5 96.37(14) . .
O1 Mo2 O2 103.94(15) . .
O6 Mo2 O2 97.54(15) . .
O5 Mo2 O2 143.80(13) . .
O1 Mo2 O9 94.12(14) . 3_666
O6 Mo2 O9 160.85(15) . 3_666
O5 Mo2 O9 78.24(12) . 3_666
O2 Mo2 O9 77.72(12) . 3_666
O1 Mo2 O7 164.07(13) . .
O6 Mo2 O7 90.89(14) . .
O5 Mo2 O7 73.27(12) . .
O2 Mo2 O7 73.25(12) . .
O9 Mo2 O7 69.96(11) 3_666 .
O12 Mo3 O13 104.77(15) . .
O12 Mo3 O5 101.00(15) . .
O13 Mo3 O5 101.57(15) . .
O12 Mo3 O10 99.44(14) . .
O13 Mo3 O10 97.28(15) . .
O5 Mo3 O10 147.50(13) . .
O12 Mo3 O7 162.73(13) . .
O13 Mo3 O7 92.06(13) . .
O5 Mo3 O7 78.95(13) . .
O10 Mo3 O7 74.13(12) . .
O12 Mo3 O8 90.85(13) . 3_666
O13 Mo3 O8 162.41(14) . 3_666
O5 Mo3 O8 82.91(12) . 3_666
O10 Mo3 O8 71.76(12) . 3_666
O7 Mo3 O8 71.95(10) . 3_666
O12 Mo3 Mo4 135.00(12) . .
O13 Mo3 Mo4 83.84(12) . .
O5 Mo3 Mo4 120.77(10) . .
O10 Mo3 Mo4 35.73(8) . .
O7 Mo3 Mo4 41.83(8) . .
O8 Mo3 Mo4 79.33(8) 3_666 .
O11 Mo4 O9 105.46(16) . .
O11 Mo4 O8 101.71(14) . .
O9 Mo4 O8 96.75(14) . .
O11 Mo4 O10 100.43(14) . .
O9 Mo4 O10 96.58(14) . .
O8 Mo4 O10 150.00(13) . .
O11 Mo4 O7 98.13(14) . .
O9 Mo4 O7 156.41(13) . .
O8 Mo4 O7 78.45(12) . .
O10 Mo4 O7 78.60(12) . .
O11 Mo4 O7 172.86(14) . 3_666
O9 Mo4 O7 81.63(13) . 3_666
O8 Mo4 O7 77.83(11) . 3_666
O10 Mo4 O7 77.69(11) . 3_666
O7 Mo4 O7 74.77(12) . 3_666
O11 Mo4 Mo3 88.93(11) . .
O9 Mo4 Mo3 133.11(10) . .
O8 Mo4 Mo3 124.20(10) . .
O10 Mo4 Mo3 36.54(9) . .
O7 Mo4 Mo3 45.76(8) . .
O7 Mo4 Mo3 85.55(8) 3_666 .
O11 Mo4 Mo1 90.16(11) . .
O9 Mo4 Mo1 132.90(11) . .
O8 Mo4 Mo1 36.16(9) . .
O10 Mo4 Mo1 124.41(10) . .
O7 Mo4 Mo1 45.82(8) . .
O7 Mo4 Mo1 85.36(8) 3_666 .
Mo3 Mo4 Mo1 90.248(17) . .
N1 Ag1 O6 153.14(14) . .
N1 Ag1 O4 124.10(14) . .
O6 Ag1 O4 82.73(12) . .

loop_
_geom_bond_atom_site_label_1
_geom_bond_atom_site_label_2
_geom_bond_distance
_geom_bond_site_symmetry_2
C1 C2 1.515(6) .
C1 N3 1.515(6) .
C1 H1A 0.9900 .
C1 H1B 0.9900 .
Br1 C24 1.877(5) .
C2 C3 1.522(7) .
C2 H2A 0.9900 .
C2 H2B 0.9900 .
C3 C4 1.517(8) .
C3 H3A 0.9900 .
C3 H3B 0.9900 .
C4 H4A 0.9800 .
C4 H4B 0.9800 .
C4 H4C 0.9800 .
C5 C6 1.504(7) .
C5 N3 1.518(6) .
C5 H5A 0.9900 .
C5 H5B 0.9900 .
C6 C7 1.519(7) .
C6 H6A 0.9900 .
C6 H6B 0.9900 .
C7 C8 1.498(7) .
C7 H7A 0.9900 .
C7 H7B 0.9900 .
C8 H8A 0.9800 .
C8 H8B 0.9800 .
C8 H8C 0.9800 .
C9 N3 1.515(6) .
C9 C10 1.527(7) .
C9 H9A 0.9900 .
C9 H9B 0.9900 .
C10 C11 1.505(7) .
C10 H10A 0.9900 .
C10 H10B 0.9900 .
C11 C12 1.520(7) .
C11 H11A 0.9900 .
C11 H11B 0.9900 .
C12 H12A 0.9800 .
C12 H12B 0.9800 .
C12 H12C 0.9800 .
C13 N3 1.512(6) .
C13 C14 1.513(7) .
C13 H13A 0.9900 .
C13 H13B 0.9900 .
C14 C15 1.523(7) .
C14 H14A 0.9900 .
C14 H14B 0.9900 .
C15 C16 1.516(8) .
C15 H15A 0.9900 .
C15 H15B 0.9900 .
C16 H16A 0.9800 .
C16 H16B 0.9800 .
C16 H16C 0.9800 .
C17 N1 1.316(6) .
C17 C18 1.369(8) .
C17 H17A 0.9500 .
C18 C19 1.370(7) .
C18 H18A 0.9500 .
C19 C24 1.377(7) .
C19 H19A 0.9500 .
C20 N1 1.346(6) .
C20 C24 1.382(7) .
C20 H20A 0.9500 .
C21 O14 1.236(8) .
C21 N4 1.309(8) .
C21 H21A 0.9500 .
C22 N4 1.454(8) .
C22 H22A 0.9800 .
C22 H22B 0.9800 .
C22 H22C 0.9800 .
C23 N4 1.442(7) .
C23 H23A 0.9800 .
C23 H23B 0.9800 .
C23 H23C 0.9800 .
N1 Ag1 2.203(4) .
O1 Mo2 1.684(4) .
O2 Mo1 1.896(3) .
O2 Mo2 1.925(3) .
O3 Mo1 1.700(3) .
O4 Mo1 1.707(3) .
O4 Ag1 2.394(3) .
O5 Mo3 1.888(3) .
O5 Mo2 1.911(3) .
O6 Mo2 1.718(3) .
O6 Ag1 2.305(4) .
O7 Mo4 2.131(3) .
O7 Mo3 2.289(3) .
O7 Mo1 2.300(3) .
O7 Mo4 2.344(3) 3_666
O7 Mo2 2.498(3) .
O8 Mo4 1.945(3) .
O8 Mo1 1.997(3) .
O8 Mo3 2.327(3) 3_666
O9 Mo4 1.748(3) .
O9 Mo2 2.216(3) 3_666
O10 Mo4 1.957(3) .
O10 Mo3 1.996(3) .
O10 Mo1 2.309(3) 3_666
O11 Mo4 1.682(3) .
O12 Mo3 1.697(3) .
O13 Mo3 1.699(3) .
Mo1 Mo4 3.2041(7) .
Mo3 Mo4 3.1925(6) .
